data_4080663
loop_
_publ_author_name
'Sudhakar, Pagidi'
'Mukherjee, Sanjoy'
'Thilagar, Pakkirisamy'

_publ_section_title
;
 Revisiting Borylanilines: Unique Solid-State Structures and Insight into
 Photophysical Properties
;
_journal_issue 10
_journal_name_full Organometallics
_journal_page_first 3129
_journal_paper_doi 10.1021/om301197f
_journal_volume 32
_journal_year 2013
_chemical_formula_sum 'C26 H32 B N'
_chemical_formula_weight 369.34
_chemical_name_systematic
;
 ?
;
_space_group_IT_number 15
_symmetry_cell_setting monoclinic
_symmetry_space_group_name_Hall '-C 2yc'
_symmetry_space_group_name_H-M 'C 1 2/c 1'
_atom_sites_solution_hydrogens geom
_atom_sites_solution_primary direct
_atom_sites_solution_secondary difmap
_audit_creation_method SHELXL-97
_cell_angle_alpha 90.00
_cell_angle_beta 107.555(6)
_cell_angle_gamma 90.00
_cell_formula_units_Z 4
_cell_length_a 11.6020(10)
_cell_length_b 11.6688(9)
_cell_length_c 16.4915(15)
_cell_measurement_reflns_used 3285
_cell_measurement_temperature 293(2)
_cell_measurement_theta_max 29.46
_cell_measurement_theta_min 2.54
_cell_volume 2128.7(3)
_computing_cell_refinement 'bruker saint'
_computing_data_collection 'Bruker Kappa Apex ccd'
_computing_data_reduction 'bruker saint'
_computing_molecular_graphics ORTEP-III
_computing_publication_material WinGXv1.80.05
_computing_structure_refinement 'SHELXL-97 (Sheldrick, 2008)'
_computing_structure_solution SHELXS-97
_diffrn_ambient_temperature 293(2)
_diffrn_detector_area_resol_mean 0.3
_diffrn_measured_fraction_theta_full 0.996
_diffrn_measured_fraction_theta_max 0.996
_diffrn_measurement_device_type 'Bruker kappa apex ccd'
_diffrn_measurement_method '\f and \w scans'
_diffrn_radiation_monochromator graphite
_diffrn_radiation_source 'fine-focus sealed tube'
_diffrn_radiation_type MoK\a
_diffrn_radiation_wavelength 0.71073
_diffrn_reflns_av_R_equivalents 0.0611
_diffrn_reflns_av_sigmaI/netI 0.0515
_diffrn_reflns_limit_h_max 16
_diffrn_reflns_limit_h_min -16
_diffrn_reflns_limit_k_max 16
_diffrn_reflns_limit_k_min -16
_diffrn_reflns_limit_l_max 22
_diffrn_reflns_limit_l_min -23
_diffrn_reflns_number 21479
_diffrn_reflns_theta_full 30.52
_diffrn_reflns_theta_max 30.52
_diffrn_reflns_theta_min 2.54
_exptl_absorpt_coefficient_mu 0.065
_exptl_absorpt_correction_T_max 0.9961
_exptl_absorpt_correction_T_min 0.9935
_exptl_absorpt_correction_type multi-scan
_exptl_absorpt_process_details sadabs
_exptl_crystal_colour colorless
_exptl_crystal_density_diffrn 1.152
_exptl_crystal_density_method 'not measured'
_exptl_crystal_description prism
_exptl_crystal_F_000 800
_exptl_crystal_size_max 0.10
_exptl_crystal_size_mid 0.09
_exptl_crystal_size_min 0.06
_refine_diff_density_max 0.473
_refine_diff_density_min -0.532
_refine_diff_density_rms 0.060
_refine_ls_extinction_method none
_refine_ls_goodness_of_fit_ref 1.066
_refine_ls_hydrogen_treatment mixed
_refine_ls_matrix_type full
_refine_ls_number_parameters 137
_refine_ls_number_reflns 3250
_refine_ls_number_restraints 0
_refine_ls_restrained_S_all 1.066
_refine_ls_R_factor_all 0.1064
_refine_ls_R_factor_gt 0.0645
_refine_ls_shift/su_max 0.000
_refine_ls_shift/su_mean 0.000
_refine_ls_structure_factor_coef Fsqd
_refine_ls_weighting_details 'calc w=1/[\s^2^(Fo^2^)+(0.0792P)^2^+2.0714P] where P=(Fo^2^+2Fc^2^)/3'
_refine_ls_weighting_scheme calc
_refine_ls_wR_factor_gt 0.1651
_refine_ls_wR_factor_ref 0.1890
_reflns_number_gt 2106
_reflns_number_total 3250
_reflns_threshold_expression >2sigma(I)
_cod_data_source_file om301197f_si_003.cif
_cod_data_source_block 2
_cod_original_sg_symbol_H-M C2/c
_cod_database_code 4080663

loop_
_symmetry_equiv_pos_as_xyz
'x, y, z'
'-x, y, -z+1/2'
'x+1/2, y+1/2, z'
'-x+1/2, y+1/2, -z+1/2'
'-x, -y, -z'
'x, -y, z-1/2'
'-x+1/2, -y+1/2, -z'
'x+1/2, -y+1/2, z-1/2'

loop_
_atom_site_label
_atom_site_type_symbol
_atom_site_fract_x
_atom_site_fract_y
_atom_site_fract_z
_atom_site_U_iso_or_equiv
_atom_site_adp_type
_atom_site_occupancy
_atom_site_symmetry_multiplicity
_atom_site_calc_flag
_atom_site_refinement_flags
B1 B 0.0000 0.0682(2) 0.2500 0.0223(5) Uani 1 2 d S
N1 N 0.0000 -0.4398(2) 0.2500 0.0454(7) Uani 1 2 d S
C1 C -0.01941(15) 0.13864(14) 0.16545(11) 0.0225(4) Uani 1 1 d .
C2 C 0.04919(15) 0.11708(14) 0.10900(11) 0.0226(4) Uani 1 1 d .
C3 C 0.04151(16) 0.18967(16) 0.04117(12) 0.0269(4) Uani 1 1 d .
H3 H 0.0893 0.1752 0.0061 0.032 Uiso 1 1 calc R
C4 C -0.03576(18) 0.28360(17) 0.02409(12) 0.0323(4) Uani 1 1 d .
C5 C -0.10807(17) 0.30184(16) 0.07643(12) 0.0309(4) Uani 1 1 d .
H5 H -0.1635 0.3618 0.0641 0.037 Uiso 1 1 calc R
C6 C -0.09983(16) 0.23286(15) 0.14682(12) 0.0266(4) Uani 1 1 d .
C7 C 0.13602(16) 0.01762(15) 0.12185(12) 0.0273(4) Uani 1 1 d .
H7A H 0.1798 0.0219 0.0809 0.041 Uiso 1 1 calc R
H7B H 0.0917 -0.0530 0.1146 0.041 Uiso 1 1 calc R
H7C H 0.1918 0.0208 0.1782 0.041 Uiso 1 1 calc R
C8 C -0.0409(2) 0.3596(2) -0.04650(14) 0.0456(6) Uani 1 1 d .
H8A H -0.0967 0.4207 -0.0476 0.068 Uiso 1 1 calc R
H8B H -0.0672 0.3174 -0.0989 0.068 Uiso 1 1 calc R
H8C H 0.0380 0.3909 -0.0398 0.068 Uiso 1 1 calc R
C9 C -0.18158(19) 0.26106(17) 0.20011(15) 0.0379(5) Uani 1 1 d .
H9A H -0.1381 0.3067 0.2480 0.057 Uiso 1 1 calc R
H9B H -0.2080 0.1914 0.2199 0.057 Uiso 1 1 calc R
H9C H -0.2506 0.3030 0.1663 0.057 Uiso 1 1 calc R
C10 C 0.0000 -0.06703(19) 0.2500 0.0216(5) Uani 1 2 d S
C11 C -0.09645(15) -0.12972(14) 0.19489(11) 0.0221(4) Uani 1 1 d .
C12 C -0.09541(15) -0.24908(14) 0.19634(11) 0.0230(4) Uani 1 1 d .
H12 H -0.1604 -0.2887 0.1604 0.028 Uiso 1 1 calc R
C13 C 0.0000 -0.3108(2) 0.2500 0.0244(5) Uani 1 2 d S
C14 C -0.20474(16) -0.07079(16) 0.13506(13) 0.0289(4) Uani 1 1 d .
H14A H -0.2641 -0.1271 0.1077 0.043 Uiso 1 1 calc R
H14B H -0.1801 -0.0293 0.0928 0.043 Uiso 1 1 calc R
H14C H -0.2388 -0.0186 0.1665 0.043 Uiso 1 1 calc R
H1 H -0.071(4) -0.480(4) 0.281(3) 0.135(15) Uiso 1 1 d .

loop_
_atom_site_aniso_label
_atom_site_aniso_U_11
_atom_site_aniso_U_22
_atom_site_aniso_U_33
_atom_site_aniso_U_23
_atom_site_aniso_U_13
_atom_site_aniso_U_12
B1 0.0172(11) 0.0191(12) 0.0329(15) 0.000 0.0111(11) 0.000
N1 0.0583(17) 0.0268(13) 0.0546(17) 0.000 0.0221(14) 0.000
C1 0.0231(8) 0.0159(8) 0.0306(9) -0.0001(6) 0.0114(7) 0.0021(6)
C2 0.0228(8) 0.0183(8) 0.0279(9) -0.0015(6) 0.0092(7) 0.0023(6)
C3 0.0286(9) 0.0284(9) 0.0258(9) 0.0004(7) 0.0115(7) 0.0063(7)
C4 0.0392(10) 0.0309(10) 0.0283(10) 0.0061(8) 0.0124(8) 0.0104(8)
C5 0.0347(10) 0.0251(9) 0.0354(10) 0.0055(8) 0.0141(8) 0.0119(7)
C6 0.0277(9) 0.0192(8) 0.0368(10) 0.0011(7) 0.0157(8) 0.0043(6)
C7 0.0291(9) 0.0226(9) 0.0345(10) 0.0013(7) 0.0159(8) 0.0067(7)
C8 0.0645(15) 0.0488(13) 0.0312(11) 0.0194(9) 0.0262(11) 0.0296(11)
C9 0.0416(11) 0.0280(10) 0.0549(14) 0.0106(9) 0.0305(10) 0.0148(8)
C10 0.0239(11) 0.0169(11) 0.0268(12) 0.000 0.0118(9) 0.000
C11 0.0231(8) 0.0193(8) 0.0266(9) -0.0008(6) 0.0117(7) 0.0000(6)
C12 0.0252(8) 0.0192(8) 0.0270(9) -0.0024(6) 0.0117(7) -0.0028(6)
C13 0.0294(12) 0.0193(11) 0.0295(13) 0.000 0.0164(10) 0.000
C14 0.0259(8) 0.0235(9) 0.0358(10) 0.0005(7) 0.0072(7) 0.0009(7)

loop_
_atom_type_symbol
_atom_type_description
_atom_type_scat_dispersion_real
_atom_type_scat_dispersion_imag
_atom_type_scat_source
C C 0.0033 0.0016 'International Tables Vol C Tables 4.2.6.8 and 6.1.1.4'
H H 0.0000 0.0000 'International Tables Vol C Tables 4.2.6.8 and 6.1.1.4'
N N 0.0061 0.0033 'International Tables Vol C Tables 4.2.6.8 and 6.1.1.4'
B B 0.0013 0.0007 'International Tables Vol C Tables 4.2.6.8 and 6.1.1.4'

loop_
_geom_angle_atom_site_label_1
_geom_angle_atom_site_label_2
_geom_angle_atom_site_label_3
_geom_angle
_geom_angle_site_symmetry_1
_geom_angle_site_symmetry_3
C1 B1 C1 117.1(2) 2 .
C1 B1 C10 121.46(10) 2 .
C1 B1 C10 121.46(10) . .
C6 C1 C2 117.35(16) . .
C6 C1 B1 120.45(14) . .
C2 C1 B1 122.00(14) . .
C3 C2 C1 120.65(15) . .
C3 C2 C7 117.49(15) . .
C1 C2 C7 121.82(15) . .
C2 C3 C4 121.78(16) . .
C5 C4 C3 117.92(17) . .
C5 C4 C8 121.25(17) . .
C3 C4 C8 120.83(18) . .
C4 C5 C6 121.80(16) . .
C5 C6 C1 120.37(16) . .
C5 C6 C9 117.51(16) . .
C1 C6 C9 122.11(16) . .
C11 C10 C11 117.7(2) . 2
C11 C10 B1 121.15(10) . .
C11 C10 B1 121.15(10) 2 .
C12 C11 C10 120.34(17) . .
C12 C11 C14 117.91(16) . .
C10 C11 C14 121.73(15) . .
C13 C12 C11 121.97(17) . .
C12 C13 C12 117.7(2) 2 .
C12 C13 N1 121.17(11) 2 .
C12 C13 N1 121.17(11) . .

loop_
_geom_bond_atom_site_label_1
_geom_bond_atom_site_label_2
_geom_bond_distance
_geom_bond_site_symmetry_2
B1 C1 1.575(2) 2
B1 C1 1.575(2) .
B1 C10 1.578(3) .
N1 C13 1.505(3) .
C1 C6 1.415(2) .
C1 C2 1.418(2) .
C2 C3 1.384(2) .
C2 C7 1.509(2) .
C3 C4 1.390(2) .
C4 C5 1.390(3) .
C4 C8 1.450(3) .
C5 C6 1.392(3) .
C6 C9 1.511(3) .
C10 C11 1.414(2) .
C10 C11 1.414(2) 2
C11 C12 1.393(2) .
C11 C14 1.509(2) .
C12 C13 1.392(2) .
C13 C12 1.392(2) 2
